data_2106131
loop_
_publ_author_name
'Arnberg, L.'

_publ_section_title
;
 The structures of the gamma-phases in the Pd-Cd and Pt-Cd systems
;
_journal_name_full 'Acta Crystallographica B (24,1968-38,1982)'
_journal_page_first 527
_journal_page_last 532
_journal_volume 36
_journal_year 1980
_chemical_formula_sum 'Cd5.1 Pt'
_space_group_IT_number 217
_symmetry_space_group_name_Hall 'I -4 2 3'
_symmetry_space_group_name_H-M 'I -4 3 m'
_cell_angle_alpha 90
_cell_angle_beta 90
_cell_angle_gamma 90
_cell_formula_units_Z 64
_cell_length_a 19.8042
_cell_length_b 19.8042
_cell_length_c 19.8042
_cell_volume 7767.333
_citation_journal_id_ASTM ACBCAR
_cod_data_source_file Arnberg_ACBCAR_1980_686.cif
_cod_data_source_block Cd5.1Pt1
_cod_original_cell_volume 7767.332
_cod_original_formula_sum 'Cd5.1 Pt1'
_cod_database_code 2106131

loop_
_symmetry_equiv_pos_as_xyz
x,y,z
y,-x,-z
-x,-y,z
-y,x,-z
x,-y,-z
-y,-x,z
-x,y,-z
y,x,z
z,x,y
x,-z,-y
-z,-x,y
-x,z,-y
z,-x,-y
-x,-z,y
-z,x,-y
x,z,y
y,z,x
y,-z,-x
-z,-y,x
-y,z,-x
z,y,x
-y,-z,x
-z,y,-x
z,-y,-x
x+1/2,y+1/2,z+1/2
y+1/2,-x+1/2,-z+1/2
-x+1/2,-y+1/2,z+1/2
-y+1/2,x+1/2,-z+1/2
x+1/2,-y+1/2,-z+1/2
-y+1/2,-x+1/2,z+1/2
-x+1/2,y+1/2,-z+1/2
y+1/2,x+1/2,z+1/2
z+1/2,x+1/2,y+1/2
x+1/2,-z+1/2,-y+1/2
-z+1/2,-x+1/2,y+1/2
-x+1/2,z+1/2,-y+1/2
z+1/2,-x+1/2,-y+1/2
-x+1/2,-z+1/2,y+1/2
-z+1/2,x+1/2,-y+1/2
x+1/2,z+1/2,y+1/2
y+1/2,z+1/2,x+1/2
y+1/2,-z+1/2,-x+1/2
-z+1/2,-y+1/2,x+1/2
-y+1/2,z+1/2,-x+1/2
z+1/2,y+1/2,x+1/2
-y+1/2,-z+1/2,x+1/2
-z+1/2,y+1/2,-x+1/2
z+1/2,-y+1/2,-x+1/2

loop_
_atom_site_label
_atom_site_type_symbol
_atom_site_fract_x
_atom_site_fract_y
_atom_site_fract_z
_atom_site_occupancy
_atom_site_U_iso_or_equiv
Pt1 Pt 0.916 0.916 0.916 1 0.0
Cd7 Cd 0.247 0.247 0.428 1 0.0
Cd5 Cd 0.158 0.5 0 1 0.0
Cd10 Cd 0.149 0.149 0.521 1 0.0
Cd1 Cd 0.043 0.043 0.043 0.8 0.0
Cd6 Cd 0.151 0.151 0.023 1 0.0
Cd3 Cd 0.178 0 0 1 0.0
Pt4 Pt 0.9015 0.9015 0.4112 1 0.0
Cd9 Cd 0.411 0.411 0.266 1 0.0
Cd2 Cd 0.299 0.299 0.299 1 0.0
Pt2 Pt 0.1699 0.1699 0.1699 1 0.0
Cd14 Cd 0.229 0.097 0.414 1 0.0
Pt3 Pt 0.3343 0.3343 0.164 1 0.0
Cd11 Cd 0.096 0.096 0.27 1 0.0
Cd4 Cd 0.627 0 0 1 0.0
Cd13 Cd 0.14 0.032 0.642 1 0.0
Cd12 Cd 0.194 0.194 0.314 1 0.0
Cd8 Cd 0.255 0.255 0.069 1 0.0
